data_7008234
loop_
_publ_author_name
'Zhao, Wei'
'Fan, Jian'
'Song, You'
'Kawaguchi, Hiroyuki'
'Okamura, Taka-aki'
'Sun, Wei-Yin'
'Ueyama, Norikazu'

_publ_section_title
;
 Syntheses, crystal structures and properties of novel copper(II)
 complexes obtained by reactions of copper(II) sulfate pentahydrate
 with tripodal ligands.
;
_journal_issue 8
_journal_name_full 'Dalton transactions (Cambridge, England : 2003)'
_journal_page_first 1509
_journal_page_last 1517
_journal_paper_doi 10.1039/b419418g
_journal_year 2005
_chemical_formula_moiety 'C16 H18 Cu N6 O6 S '
_chemical_formula_sum 'C16 H18 Cu N6 O6 S'
_chemical_formula_weight 485.96
_space_group_IT_number 2
_symmetry_cell_setting triclinic
_symmetry_Int_Tables_number 2
_symmetry_space_group_name_Hall '-P 1'
_symmetry_space_group_name_H-M 'P -1'
_cell_angle_alpha 84.32(2)
_cell_angle_beta 80.42(2)
_cell_angle_gamma 70.61(2)
_cell_formula_units_Z 2
_cell_length_a 9.383(4)
_cell_length_b 10.110(5)
_cell_length_c 10.510(6)
_cell_measurement_reflns_used 2642
_cell_measurement_temperature 173.1
_cell_measurement_theta_max 27.5
_cell_measurement_theta_min 3.3
_cell_volume 926.3(8)
_computing_cell_refinement CrystalClear
_computing_data_collection CrystalClear
_computing_data_reduction CrystalStructure
_computing_publication_material 'CrystalStructure Ver. 3.5.1'
_computing_structure_refinement CRYSTALS
_computing_structure_solution SIR97
_diffrn_detector_area_resol_mean 7.31
_diffrn_measured_fraction_theta_full 0.9546
_diffrn_measured_fraction_theta_max 0.9546
_diffrn_measurement_device_type 'Rigaku Mercury'
_diffrn_measurement_method \w
_diffrn_radiation_type 'Mo K\a'
_diffrn_radiation_wavelength 0.7107
_diffrn_reflns_av_R_equivalents 0.028
_diffrn_reflns_limit_h_max 11
_diffrn_reflns_limit_h_min -12
_diffrn_reflns_limit_k_max 10
_diffrn_reflns_limit_k_min -13
_diffrn_reflns_limit_l_max 13
_diffrn_reflns_limit_l_min -13
_diffrn_reflns_number 14658
_diffrn_reflns_theta_full 27.48
_diffrn_reflns_theta_max 27.48
_exptl_absorpt_coefficient_mu 1.343
_exptl_absorpt_correction_T_max 0.948
_exptl_absorpt_correction_T_min 0.828
_exptl_absorpt_correction_type multi-scan
_exptl_absorpt_process_details 'Jacobson, R. (1998) Private communication'
_exptl_crystal_colour blue
_exptl_crystal_density_diffrn 1.742
_exptl_crystal_density_method 'not measured'
_exptl_crystal_description block
_exptl_crystal_F_000 498.00
_exptl_crystal_size_max 0.10
_exptl_crystal_size_mid 0.07
_exptl_crystal_size_min 0.04
_refine_diff_density_max 1.71
_refine_diff_density_min -1.58
_refine_ls_extinction_method none
_refine_ls_goodness_of_fit_ref 1.002
_refine_ls_hydrogen_treatment refall
_refine_ls_number_parameters 271
_refine_ls_number_reflns 4061
_refine_ls_R_factor_gt 0.0610
_refine_ls_shift/su_max 0.0000
_refine_ls_structure_factor_coef Fsqd
_refine_ls_weighting_details 'w = 1/[0.0052Fo^2^ + 1.0000\s(Fo^2^)]/(4Fo^2^)'
_refine_ls_weighting_scheme calc
_refine_ls_wR_factor_ref 0.1900
_reflns_number_gt 3380
_reflns_number_total 4062
_reflns_threshold_expression F^2^>2.0\s(F^2^)
_cod_data_source_file b419418g.txt
_cod_data_source_block 5
_cod_original_sg_symbol_H-M 'P -1 '
_cod_original_formula_sum 'C16 H18 Cu N6 O6 S '
_cod_database_code 7008234

loop_
_symmetry_equiv_pos_as_xyz
x,y,z
-x,-y,-z

loop_
_atom_site_label
_atom_site_type_symbol
_atom_site_fract_x
_atom_site_fract_y
_atom_site_fract_z
_atom_site_U_iso_or_equiv
_atom_site_adp_type
_atom_site_occupancy
_atom_site_symmetry_multiplicity
_atom_site_calc_flag
_atom_site_refinement_flags
_atom_site_disorder_assembly
_atom_site_disorder_group
Cu(1) Cu 0.83704(6) 0.05201(5) -0.39898(4) 0.0156(2) Uani 1.00 1 d . . .
S(1) S 0.83108(13) -0.15091(12) -0.58852(12) 0.0249(3) Uani 1.00 1 d . . .
O(1) O 0.5126(5) 0.0638(5) 0.2426(5) 0.055(1) Uani 1.00 1 d . . .
O(2) O 0.1512(11) 0.4675(7) 0.4031(6) 0.129(3) Uani 1.00 1 d . . .
O(11) O 0.9307(3) -0.0789(3) -0.5456(3) 0.0181(7) Uani 1.00 1 d . . .
O(12) O 0.6871(4) -0.1101(5) -0.5026(4) 0.0434(12) Uani 1.00 1 d . . .
O(13) O 0.9095(6) -0.3003(4) -0.5805(7) 0.083(2) Uani 1.00 1 d . . .
O(14) O 0.8141(5) -0.1099(6) -0.7228(4) 0.0516(13) Uani 1.00 1 d . . .
N(11) N 0.7084(4) 0.3277(4) -0.0998(3) 0.0189(9) Uani 1.00 1 d . . .
N(12) N 0.7381(4) 0.1774(4) -0.2485(3) 0.0184(9) Uani 1.00 1 d . . .
N(31) N 0.8617(4) 0.7443(4) -0.1081(3) 0.0185(9) Uani 1.00 1 d . . .
N(32) N 0.8982(4) 0.8978(4) -0.2642(3) 0.0178(9) Uani 1.00 1 d . . .
N(51) N 0.6787(4) 0.4112(4) 0.3769(3) 0.0193(9) Uani 1.00 1 d . . .
N(52) N 0.7372(4) 0.2072(4) 0.4836(3) 0.0176(9) Uani 1.00 1 d . . .
C(1) C 0.7317(5) 0.4350(4) -0.0344(4) 0.0174(10) Uani 1.00 1 d . . .
C(2) C 0.7833(5) 0.5375(4) -0.1051(4) 0.0188(10) Uani 1.00 1 d . . .
C(3) C 0.8088(5) 0.6379(4) -0.0386(4) 0.0157(9) Uani 1.00 1 d . . .
C(4) C 0.7800(5) 0.6381(5) 0.0951(4) 0.0194(10) Uani 1.00 1 d . . .
C(5) C 0.7278(5) 0.5342(4) 0.1645(4) 0.0182(10) Uani 1.00 1 d . . .
C(6) C 0.7038(5) 0.4320(4) 0.1001(4) 0.0186(10) Uani 1.00 1 d . . .
C(12) C 0.7831(5) 0.2802(4) -0.2181(4) 0.0200(10) Uani 1.00 1 d . . .
C(13) C 0.6337(5) 0.1561(5) -0.1448(4) 0.0225(11) Uani 1.00 1 d . . .
C(14) C 0.6140(5) 0.2490(5) -0.0537(4) 0.0250(11) Uani 1.00 1 d . . .
C(32) C 0.8329(5) 0.7984(4) -0.2283(4) 0.0172(10) Uani 1.00 1 d . . .
C(33) C 0.9724(5) 0.9061(5) -0.1637(4) 0.0221(11) Uani 1.00 1 d . . .
C(34) C 0.9492(5) 0.8141(5) -0.0668(4) 0.0222(11) Uani 1.00 1 d . . .
C(51) C 0.6937(6) 0.5405(5) 0.3111(4) 0.0233(11) Uani 1.00 1 d . . .
C(52) C 0.7877(5) 0.3112(5) 0.4305(4) 0.0179(10) Uani 1.00 1 d . . .
C(53) C 0.5867(5) 0.2442(5) 0.4611(4) 0.0206(10) Uani 1.00 1 d . . .
C(54) C 0.5497(5) 0.3714(5) 0.3950(4) 0.0215(11) Uani 1.00 1 d . . .
H(1) H 0.8013 0.5394 -0.1988 0.022 Uiso 1 1 c . . .
H(2) H 0.7965 0.7100 0.1399 0.024 Uiso 1 1 c . . .
H(3) H 0.6672 0.3596 0.1478 0.021 Uiso 1 1 c . . .
H(4) H 0.8578 0.3163 -0.2717 0.024 Uiso 1 1 c . . .
H(5) H 0.5816 0.0870 -0.1400 0.028 Uiso 1 1 c . . .
H(6) H 0.5475 0.2575 0.0283 0.030 Uiso 1 1 c . . .
H(7) H 0.7738 0.7687 -0.2803 0.021 Uiso 1 1 c . . .
H(8) H 1.0309 0.9689 -0.1628 0.027 Uiso 1 1 c . . .
H(9) H 0.9868 0.7988 0.0158 0.028 Uiso 1 1 c . . .
H(10) H 0.5983 0.6156 0.3323 0.028 Uiso 1 1 c . . .
H(11) H 0.7753 0.5614 0.3420 0.028 Uiso 1 1 c . . .
H(12) H 0.8901 0.3134 0.4310 0.022 Uiso 1 1 c . . .
H(13) H 0.5195 0.1883 0.4883 0.025 Uiso 1 1 c . . .
H(14) H 0.4522 0.4229 0.3664 0.025 Uiso 1 1 c . . .

loop_
_atom_site_aniso_label
_atom_site_aniso_U_11
_atom_site_aniso_U_22
_atom_site_aniso_U_33
_atom_site_aniso_U_12
_atom_site_aniso_U_13
_atom_site_aniso_U_23
Cu(1) 0.0234(3) 0.0127(3) 0.0112(3) -0.0075(2) 0.0006(2) -0.0016(2)
S(1) 0.0214(6) 0.0170(5) 0.0403(7) -0.0080(4) -0.0078(5) -0.0078(5)
O(1) 0.051(3) 0.056(3) 0.062(3) -0.009(2) -0.025(2) -0.022(2)
O(2) 0.255(11) 0.077(5) 0.048(4) -0.066(6) 0.019(5) -0.001(3)
O(11) 0.020(2) 0.020(2) 0.017(1) -0.0110(12) 0.0009(11) -0.0094(12)
O(12) 0.029(2) 0.060(3) 0.045(2) -0.026(2) -0.000(2) 0.013(2)
O(13) 0.061(3) 0.015(2) 0.189(7) -0.008(2) -0.068(4) -0.010(3)
O(14) 0.041(2) 0.085(4) 0.036(2) -0.020(2) -0.010(2) -0.027(2)
N(11) 0.025(2) 0.019(2) 0.013(2) -0.008(2) -0.002(1) -0.004(1)
N(12) 0.022(2) 0.016(2) 0.017(2) -0.006(1) -0.002(1) -0.0008(13)
N(31) 0.023(2) 0.015(2) 0.017(2) -0.007(2) -0.003(1) -0.0018(13)
N(32) 0.024(2) 0.017(2) 0.013(2) -0.007(2) -0.0003(13) -0.0024(13)
N(51) 0.029(2) 0.017(2) 0.014(2) -0.009(2) -0.004(1) -0.0001(13)
N(52) 0.018(2) 0.021(2) 0.016(2) -0.008(1) -0.0030(13) -0.001(1)
C(1) 0.018(2) 0.016(2) 0.016(2) -0.002(2) -0.002(2) -0.006(2)
C(2) 0.025(2) 0.017(2) 0.012(2) -0.004(2) 0.000(2) -0.004(2)
C(3) 0.019(2) 0.013(2) 0.015(2) -0.005(2) -0.003(2) 0.001(1)
C(4) 0.025(2) 0.019(2) 0.015(2) -0.009(2) -0.003(2) -0.000(2)
C(5) 0.023(2) 0.014(2) 0.016(2) -0.003(2) -0.003(2) -0.001(2)
C(6) 0.027(2) 0.016(2) 0.010(2) -0.006(2) 0.000(2) 0.000(2)
C(12) 0.033(2) 0.017(2) 0.010(2) -0.010(2) 0.003(2) -0.004(2)
C(13) 0.024(2) 0.024(2) 0.020(2) -0.010(2) 0.003(2) -0.007(2)
C(14) 0.028(2) 0.025(2) 0.020(2) -0.011(2) 0.010(2) -0.008(2)
C(32) 0.027(2) 0.015(2) 0.010(2) -0.008(2) -0.003(2) -0.002(1)
C(33) 0.022(2) 0.024(2) 0.021(2) -0.009(2) -0.002(2) 0.000(2)
C(34) 0.024(2) 0.023(2) 0.022(2) -0.008(2) -0.011(2) 0.004(2)
C(51) 0.040(3) 0.017(2) 0.014(2) -0.011(2) -0.002(2) -0.000(2)
C(52) 0.022(2) 0.022(2) 0.011(2) -0.008(2) -0.004(2) -0.000(2)
C(53) 0.022(2) 0.023(2) 0.018(2) -0.010(2) 0.002(2) -0.005(2)
C(54) 0.021(2) 0.024(2) 0.018(2) -0.007(2) 0.003(2) -0.005(2)

loop_
_atom_type_symbol
_atom_type_description
_atom_type_scat_dispersion_real
_atom_type_scat_dispersion_imag
_atom_type_scat_source
C C 0.003 0.002
;
International Tables for Crystallography
(1992, Vol. C, Tables 4.2.6.8 and 6.1.1.4)
;
H H 0.000 0.000
;
International Tables for Crystallography
(1992, Vol. C, Table 6.1.1.4)
;
N N 0.006 0.003
;
International Tables for Crystallography
(1992, Vol. C, Tables 4.2.6.8 and 6.1.1.4)
;
O O 0.011 0.006
;
International Tables for Crystallography
(1992, Vol. C, Tables 4.2.6.8 and 6.1.1.4)
;
Cu Cu 0.320 1.265
;
International Tables for Crystallography
(1992, Vol. C, Tables 4.2.6.8 and 6.1.1.4)
;
S S 0.125 0.123
;
International Tables for Crystallography
(1992, Vol. C, Tables 4.2.6.8 and 6.1.1.4)
;

loop_
_geom_angle_atom_site_label_1
_geom_angle_atom_site_label_2
_geom_angle_atom_site_label_3
_geom_angle
_geom_angle_publ_flag
_geom_angle_site_symmetry_1
_geom_angle_site_symmetry_2
_geom_angle_site_symmetry_3
O(11) Cu(1) N(12) 177.5(2) yes . . .
O(11) S(1) O(12) 106.8(2) yes . . .
O(11) S(1) O(13) 107.6(3) yes . . .
O(11) S(1) O(14) 108.9(3) yes . . .
O(12) S(1) O(13) 112.5(3) yes . . .
O(12) S(1) O(14) 113.0(2) yes . . .
O(13) S(1) O(14) 107.9(4) yes . . .
Cu(1) O(11) S(1) 117.0(2) yes . . .
C(1) N(11) C(12) 125.4(4) yes . . .
C(1) N(11) C(14) 126.9(3) yes . . .
C(12) N(11) C(14) 107.6(4) yes . . .
C(12) N(12) C(13) 106.6(4) yes . . .
C(12) N(12) Cu(1) 125.3(3) yes . . .
C(13) N(12) Cu(1) 127.0(3) yes . . .
C(3) N(31) C(32) 125.7(4) yes . . .
C(3) N(31) C(34) 127.2(4) yes . . .
C(32) N(31) C(34) 107.1(4) yes . . .
C(32) N(32) C(33) 106.6(4) yes . . .
C(51) N(51) C(52) 125.7(4) yes . . .
C(51) N(51) C(54) 125.9(4) yes . . .
C(52) N(51) C(54) 108.3(4) yes . . .
C(52) N(52) C(53) 106.0(3) yes . . .
C(2) C(1) C(6) 121.5(5) yes . . .
C(2) C(1) N(11) 119.8(4) yes . . .
C(6) C(1) N(11) 118.7(4) yes . . .
C(3) C(2) H(1) 120.6 no . . .
C(3) C(2) C(1) 118.4(4) yes . . .
H(1) C(2) C(1) 121.0 no . . .
C(4) C(3) N(31) 119.0(4) yes . . .
C(4) C(3) C(2) 121.1(4) yes . . .
N(31) C(3) C(2) 119.9(4) yes . . .
C(5) C(4) H(2) 120.3 no . . .
C(5) C(4) C(3) 119.6(5) yes . . .
H(2) C(4) C(3) 120.1 no . . .
C(6) C(5) C(51) 121.9(4) yes . . .
C(6) C(5) C(4) 120.2(4) yes . . .
C(51) C(5) C(4) 117.9(4) yes . . .
H(3) C(6) C(1) 120.2 no . . .
H(3) C(6) C(5) 120.6 no . . .
C(1) C(6) C(5) 119.2(4) yes . . .
H(4) C(12) N(11) 125.0 no . . .
H(4) C(12) N(12) 125.1 no . . .
N(11) C(12) N(12) 109.9(4) yes . . .
C(14) C(13) H(5) 125.7 no . . .
C(14) C(13) N(12) 109.3(5) yes . . .
H(5) C(13) N(12) 125.0 no . . .
H(6) C(14) N(11) 126.8 no . . .
H(6) C(14) C(13) 126.6 no . . .
N(11) C(14) C(13) 106.6(4) yes . . .
H(7) C(32) N(31) 124.8 no . . .
H(7) C(32) N(32) 125.2 no . . .
N(31) C(32) N(32) 110.1(4) yes . . .
C(34) C(33) H(8) 125.5 no . . .
C(34) C(33) N(32) 109.3(5) yes . . .
H(8) C(33) N(32) 125.2 no . . .
H(9) C(34) N(31) 126.2 no . . .
H(9) C(34) C(33) 126.9 no . . .
N(31) C(34) C(33) 106.8(4) yes . . .
H(10) C(51) H(11) 109.4 no . . .
H(10) C(51) N(51) 108.3 no . . .
H(10) C(51) C(5) 107.9 no . . .
H(11) C(51) N(51) 108.5 no . . .
H(11) C(51) C(5) 108.8 no . . .
N(51) C(51) C(5) 113.8(4) yes . . .
H(12) C(52) N(51) 124.9 no . . .
H(12) C(52) N(52) 124.2 no . . .
N(51) C(52) N(52) 110.9(4) yes . . .
C(54) C(53) H(13) 126.0 no . . .
C(54) C(53) N(52) 108.8(4) yes . . .
H(13) C(53) N(52) 125.3 no . . .
H(14) C(54) N(51) 127.1 no . . .
H(14) C(54) C(53) 126.8 no . . .
N(51) C(54) C(53) 106.0(4) yes . . .

loop_
_geom_bond_atom_site_label_1
_geom_bond_atom_site_label_2
_geom_bond_distance
_geom_bond_publ_flag
_geom_bond_site_symmetry_1
_geom_bond_site_symmetry_2
Cu(1) O(11) 2.020(3) yes . .
Cu(1) N(12) 2.024(3) yes . .
S(1) O(11) 1.504(4) yes . .
S(1) O(12) 1.452(4) yes . .
S(1) O(13) 1.445(4) yes . .
S(1) O(14) 1.450(4) yes . .
N(11) C(1) 1.432(7) yes . .
N(11) C(12) 1.369(5) yes . .
N(11) C(14) 1.379(7) yes . .
N(12) C(12) 1.328(7) yes . .
N(12) C(13) 1.390(6) yes . .
N(31) C(3) 1.419(6) yes . .
N(31) C(32) 1.360(5) yes . .
N(31) C(34) 1.388(7) yes . .
N(32) C(32) 1.336(6) yes . .
N(32) C(33) 1.381(7) yes . .
N(51) C(51) 1.455(6) yes . .
N(51) C(52) 1.333(5) yes . .
N(51) C(54) 1.377(7) yes . .
N(52) C(52) 1.330(6) yes . .
N(52) C(53) 1.391(6) yes . .
C(1) C(2) 1.387(6) yes . .
C(1) C(6) 1.393(6) yes . .
C(2) C(3) 1.390(7) yes . .
C(2) H(1) 0.970 no . .
C(3) C(4) 1.386(6) yes . .
C(4) C(5) 1.396(7) yes . .
C(4) H(2) 0.970 no . .
C(5) C(6) 1.385(7) yes . .
C(5) C(51) 1.524(6) yes . .
C(6) H(3) 0.971 no . .
C(12) H(4) 0.970 no . .
C(13) C(14) 1.356(7) yes . .
C(13) H(5) 0.970 no . .
C(14) H(6) 0.969 no . .
C(32) H(7) 0.969 no . .
C(33) C(34) 1.350(6) yes . .
C(33) H(8) 0.969 no . .
C(34) H(9) 0.970 no . .
C(51) H(10) 0.971 no . .
C(51) H(11) 0.970 no . .
C(52) H(12) 0.970 no . .
C(53) C(54) 1.366(6) yes . .
C(53) H(13) 0.970 no . .
C(54) H(14) 0.970 no . .

loop_
_geom_torsion_atom_site_label_1
_geom_torsion_atom_site_label_2
_geom_torsion_atom_site_label_3
_geom_torsion_atom_site_label_4
_geom_torsion
_geom_torsion_publ_flag
_geom_torsion_site_symmetry_1
_geom_torsion_site_symmetry_2
_geom_torsion_site_symmetry_3
_geom_torsion_site_symmetry_4
O(12) S(1) O(11) Cu(1) -3.2(2) yes . . . .
O(13) S(1) O(11) Cu(1) -124.2(1) yes . . . .
O(14) S(1) O(11) Cu(1) 119.1(1) yes . . . .
C(12) N(11) C(1) C(2) 26.7(6) yes . . . .
C(12) N(11) C(1) C(6) -152.3(4) yes . . . .
C(14) N(11) C(1) C(2) -156.8(4) yes . . . .
C(14) N(11) C(1) C(6) 24.2(6) yes . . . .
C(1) N(11) C(12) N(12) 177.9(3) yes . . . .
C(1) N(11) C(12) H(4) -2.0 no . . . .
C(14) N(11) C(12) N(12) 0.9(4) yes . . . .
C(14) N(11) C(12) H(4) -179.0 no . . . .
C(1) N(11) C(14) C(13) -177.0(4) yes . . . .
C(1) N(11) C(14) H(6) 2.3 no . . . .
C(12) N(11) C(14) C(13) -0.0(5) yes . . . .
C(12) N(11) C(14) H(6) 179.3 no . . . .
Cu(1) N(12) C(12) N(11) -169.9(3) yes . . . .
Cu(1) N(12) C(12) H(4) 10.0 no . . . .
C(13) N(12) C(12) N(11) -1.4(4) yes . . . .
C(13) N(12) C(12) H(4) 178.6 no . . . .
Cu(1) N(12) C(13) C(14) 169.6(3) yes . . . .
Cu(1) N(12) C(13) H(5) -11.7 no . . . .
C(12) N(12) C(13) C(14) 1.4(5) yes . . . .
C(12) N(12) C(13) H(5) 180.0 no . . . .
C(32) N(31) C(3) C(2) 29.4(5) yes . . . .
C(32) N(31) C(3) C(4) -149.1(4) yes . . . .
C(34) N(31) C(3) C(2) -151.7(4) yes . . . .
C(34) N(31) C(3) C(4) 29.8(5) yes . . . .
C(3) N(31) C(32) N(32) 179.3(3) yes . . . .
C(3) N(31) C(32) H(7) -0.9 no . . . .
C(34) N(31) C(32) N(32) 0.2(4) yes . . . .
C(34) N(31) C(32) H(7) -180.0 no . . . .
C(3) N(31) C(34) C(33) -180.0(4) yes . . . .
C(3) N(31) C(34) H(9) 0.4 no . . . .
C(32) N(31) C(34) C(33) -0.9(4) yes . . . .
C(32) N(31) C(34) H(9) 179.5 no . . . .
C(33) N(32) C(32) N(31) 0.6(4) yes . . . .
C(33) N(32) C(32) H(7) -179.2 no . . . .
C(32) N(32) C(33) C(34) -1.2(4) yes . . . .
C(32) N(32) C(33) H(8) 179.4 no . . . .
C(52) N(51) C(51) C(5) 97.9(5) yes . . . .
C(52) N(51) C(51) H(10) -142.1 no . . . .
C(52) N(51) C(51) H(11) -23.5 no . . . .
C(54) N(51) C(51) C(5) -82.3(5) yes . . . .
C(54) N(51) C(51) H(10) 37.7 no . . . .
C(54) N(51) C(51) H(11) 156.3 no . . . .
C(51) N(51) C(52) N(52) 179.6(4) yes . . . .
C(51) N(51) C(52) H(12) -0.3 no . . . .
C(54) N(51) C(52) N(52) -0.2(5) yes . . . .
C(54) N(51) C(52) H(12) 179.8 no . . . .
C(51) N(51) C(54) C(53) -179.8(4) yes . . . .
C(51) N(51) C(54) H(14) 0.4 no . . . .
C(52) N(51) C(54) C(53) -0.0(5) yes . . . .
C(52) N(51) C(54) H(14) -179.8 no . . . .
C(53) N(52) C(52) N(51) 0.4(5) yes . . . .
C(53) N(52) C(52) H(12) -179.7 no . . . .
C(52) N(52) C(53) C(54) -0.4(5) yes . . . .
C(52) N(52) C(53) H(13) 179.7 no . . . .
N(11) C(1) C(2) C(3) -178.2(4) yes . . . .
N(11) C(1) C(2) H(1) 1.8 no . . . .
C(6) C(1) C(2) C(3) 0.7(6) yes . . . .
C(6) C(1) C(2) H(1) -179.3 no . . . .
N(11) C(1) C(6) C(5) 179.2(4) yes . . . .
N(11) C(1) C(6) H(3) -1.3 no . . . .
C(2) C(1) C(6) C(5) 0.2(6) yes . . . .
C(2) C(1) C(6) H(3) 179.8 no . . . .
C(1) C(2) C(3) N(31) 180.0(4) yes . . . .
C(1) C(2) C(3) C(4) -1.5(6) yes . . . .
H(1) C(2) C(3) N(31) 0.0 no . . . .
H(1) C(2) C(3) C(4) 178.4 no . . . .
N(31) C(3) C(4) C(5) 179.9(4) yes . . . .
N(31) C(3) C(4) H(2) -0.3 no . . . .
C(2) C(3) C(4) C(5) 1.4(6) yes . . . .
C(2) C(3) C(4) H(2) -178.8 no . . . .
C(3) C(4) C(5) C(6) -0.5(6) yes . . . .
C(3) C(4) C(5) C(51) -178.5(4) yes . . . .
H(2) C(4) C(5) C(6) 179.7 no . . . .
H(2) C(4) C(5) C(51) 1.7 no . . . .
C(4) C(5) C(6) C(1) -0.3(6) yes . . . .
C(4) C(5) C(6) H(3) -179.8 no . . . .
C(51) C(5) C(6) C(1) 177.6(4) yes . . . .
C(51) C(5) C(6) H(3) -2.0 no . . . .
C(4) C(5) C(51) N(51) -164.9(4) yes . . . .
C(4) C(5) C(51) H(10) 74.9 no . . . .
C(4) C(5) C(51) H(11) -43.7 no . . . .
C(6) C(5) C(51) N(51) 17.1(6) yes . . . .
C(6) C(5) C(51) H(10) -103.1 no . . . .
C(6) C(5) C(51) H(11) 138.3 no . . . .
N(12) C(13) C(14) N(11) -0.8(5) yes . . . .
N(12) C(13) C(14) H(6) 179.9 no . . . .
H(5) C(13) C(14) N(11) -179.5 no . . . .
H(5) C(13) C(14) H(6) 1.3 no . . . .
N(32) C(33) C(34) N(31) 1.3(4) yes . . . .
N(32) C(33) C(34) H(9) -179.1 no . . . .
H(8) C(33) C(34) N(31) -179.2 no . . . .
H(8) C(33) C(34) H(9) 0.3 no . . . .
N(52) C(53) C(54) N(51) 0.3(5) yes . . . .
N(52) C(53) C(54) H(14) -179.9 no . . . .
H(13) C(53) C(54) N(51) -179.8 no . . . .
H(13) C(53) C(54) H(14) -0.1 no . . . .
